data_4087281
loop_
_publ_author_name
'He, Jiao'
'Deng, Cheng-Long'
'Li, Yao'
'Li, Yu-Long'
'Wu, Yu'
'Zou, Li-Ke'
'Mu, Chao'
'Luo, Qiang'
'Xie, Bin'
'Wei, Jian'
'Hu, Jing-Wen'
'Zhao, Pei-Hua'
'Zheng, Wen'

_publ_section_title
;
 A New Route to the Synthesis of Phosphine-Substituted Diiron Aza- and
 Oxadithiolate Complexes
;
_journal_issue 7
_journal_name_full Organometallics
_journal_page_first 1322
_journal_paper_doi 10.1021/acs.organomet.7b00040
_journal_volume 36
_journal_year 2017
_chemical_formula_sum 'C30 H30 Fe2 N O5 P S2'
_chemical_formula_weight 691.36
_chemical_name_systematic
; 
 ? 
;
_space_group_IT_number 2
_symmetry_cell_setting triclinic
_symmetry_space_group_name_Hall '-P 1'
_symmetry_space_group_name_H-M 'P -1'
_atom_sites_solution_hydrogens geom
_atom_sites_solution_primary direct
_atom_sites_solution_secondary difmap
_audit_creation_method SHELXL-97
_cell_angle_alpha 77.070(3)
_cell_angle_beta 89.276(4)
_cell_angle_gamma 80.460(4)
_cell_formula_units_Z 2
_cell_length_a 10.542(3)
_cell_length_b 11.178(4)
_cell_length_c 13.744(4)
_cell_measurement_reflns_used 8209
_cell_measurement_temperature 100(2)
_cell_measurement_theta_max 27.4260
_cell_measurement_theta_min 2.4499
_cell_volume 1556.2(8)
_computing_structure_refinement 'SHELXL-97 (Sheldrick, 1997)'
_computing_structure_solution 'SHELXS-97 (Sheldrick, 1990)'
_diffrn_ambient_temperature 100(2)
_diffrn_measured_fraction_theta_full 0.991
_diffrn_measured_fraction_theta_max 0.991
_diffrn_measurement_device_type BRUKER-ccD
_diffrn_radiation_monochromator graphite
_diffrn_radiation_source 'fine-focus sealed tube'
_diffrn_radiation_type MoK\a
_diffrn_radiation_wavelength 0.71073
_diffrn_reflns_av_R_equivalents 0.0244
_diffrn_reflns_av_sigmaI/netI 0.0350
_diffrn_reflns_limit_h_max 12
_diffrn_reflns_limit_h_min -12
_diffrn_reflns_limit_k_max 13
_diffrn_reflns_limit_k_min -13
_diffrn_reflns_limit_l_max 16
_diffrn_reflns_limit_l_min -16
_diffrn_reflns_number 10802
_diffrn_reflns_theta_full 25.01
_diffrn_reflns_theta_max 25.01
_diffrn_reflns_theta_min 2.71
_exptl_absorpt_coefficient_mu 1.157
_exptl_absorpt_correction_T_max 0.8102
_exptl_absorpt_correction_T_min 0.7932
_exptl_absorpt_correction_type multi-scan
_exptl_absorpt_process_details SADABS
_exptl_crystal_colour YELLOW
_exptl_crystal_density_diffrn 1.475
_exptl_crystal_density_method 'not measured'
_exptl_crystal_description BLOCK
_exptl_crystal_F_000 712
_exptl_crystal_size_max 0.21
_exptl_crystal_size_mid 0.20
_exptl_crystal_size_min 0.19
_refine_diff_density_max 0.338
_refine_diff_density_min -0.376
_refine_diff_density_rms 0.060
_refine_ls_extinction_method none
_refine_ls_goodness_of_fit_ref 1.061
_refine_ls_hydrogen_treatment mixed
_refine_ls_matrix_type full
_refine_ls_number_parameters 370
_refine_ls_number_reflns 5448
_refine_ls_number_restraints 0
_refine_ls_restrained_S_all 1.061
_refine_ls_R_factor_all 0.0284
_refine_ls_R_factor_gt 0.0249
_refine_ls_shift/su_max 0.001
_refine_ls_shift/su_mean 0.000
_refine_ls_structure_factor_coef Fsqd
_refine_ls_weighting_details 'calc w=1/[\s^2^(Fo^2^)+(0.0243P)^2^+0.5986P] where P=(Fo^2^+2Fc^2^)/3'
_refine_ls_weighting_scheme calc
_refine_ls_wR_factor_gt 0.0615
_refine_ls_wR_factor_ref 0.0633
_reflns_number_gt 4926
_reflns_number_total 5448
_reflns_threshold_expression >2sigma(I)
_cod_data_source_file om7b00040_si_002.cif
_cod_data_source_block 1
_cod_depositor_comments
;
The following automatic conversions were performed:

'_symmetry_cell_setting' value 'TRICLINIC' changed to 'triclinic'
according to
/home/data/users/saulius/crontab/automatic-downloads/current/ACS/lib/dictionaries/cif_core.dic
dictionary named 'cif_core.dic' version 2.4.2 from 2011-04-26.

'_exptl_absorpt_correction_type' value 'MULTI-SCAN' changed to
'multi-scan' according to
/home/data/users/saulius/crontab/automatic-downloads/current/ACS/lib/dictionaries/cif_core.dic
dictionary named 'cif_core.dic' version 2.4.2 from 2011-04-26.

Automatic conversion script
Id: cif_fix_values 4973 2017-02-22 13:04:09Z antanas 
;
_cod_original_sg_symbol_H-M p-1
_cod_database_code 4087281

loop_
_symmetry_equiv_pos_as_xyz
'x, y, z'
'-x, -y, -z'

loop_
_atom_site_label
_atom_site_type_symbol
_atom_site_fract_x
_atom_site_fract_y
_atom_site_fract_z
_atom_site_U_iso_or_equiv
_atom_site_adp_type
_atom_site_occupancy
_atom_site_symmetry_multiplicity
_atom_site_calc_flag
_atom_site_refinement_flags
N1 N 0.30103(14) -0.01815(13) 0.39039(11) 0.0131(3) Uani 1 1 d .
Fe2 Fe 0.06756(2) 0.27303(2) 0.424247(18) 0.01372(8) Uani 1 1 d .
Fe1 Fe 0.13891(2) 0.24917(2) 0.252143(18) 0.01197(7) Uani 1 1 d .
S2 S 0.05073(4) 0.10505(4) 0.36307(3) 0.01322(10) Uani 1 1 d .
S1 S 0.27487(4) 0.23669(4) 0.38058(3) 0.01308(10) Uani 1 1 d .
P1 P 0.27102(4) 0.16030(4) 0.15014(3) 0.01259(10) Uani 1 1 d .
O1 O 0.18455(16) 0.50142(13) 0.16542(11) 0.0354(4) Uani 1 1 d .
O2 O -0.09791(14) 0.29091(14) 0.13135(11) 0.0322(4) Uani 1 1 d .
O3 O -0.21362(13) 0.34019(13) 0.40478(10) 0.0268(3) Uani 1 1 d .
O4 O 0.08811(14) 0.18681(14) 0.64289(10) 0.0315(3) Uani 1 1 d .
O5 O 0.09512(17) 0.53488(13) 0.40332(13) 0.0432(4) Uani 1 1 d .
C1 C 0.16825(19) 0.40138(18) 0.19938(14) 0.0200(4) Uani 1 1 d .
C2 C -0.00359(19) 0.27432(17) 0.17739(14) 0.0197(4) Uani 1 1 d .
C3 C -0.10386(19) 0.31421(16) 0.41231(13) 0.0170(4) Uani 1 1 d .
C4 C 0.08141(18) 0.21843(17) 0.55793(14) 0.0185(4) Uani 1 1 d .
C5 C 0.0849(2) 0.43234(19) 0.41239(15) 0.0245(4) Uani 1 1 d .
C6 C 0.17137(17) -0.02834(16) 0.42236(13) 0.0157(4) Uani 1 1 d .
H6A H 0.1688 -0.0374 0.4956 0.019 Uiso 1 1 calc R
H6B H 0.1483 -0.1048 0.4074 0.019 Uiso 1 1 calc R
C7 C 0.35035(18) 0.07528(16) 0.43082(13) 0.0152(4) Uani 1 1 d .
H7A H 0.4437 0.0681 0.4185 0.018 Uiso 1 1 calc R
H7B H 0.3398 0.0560 0.5041 0.018 Uiso 1 1 calc R
C8 C 0.38880(18) -0.13929(16) 0.42094(13) 0.0162(4) Uani 1 1 d .
H8A H 0.3784 -0.1736 0.4930 0.019 Uiso 1 1 calc R
H8B H 0.4788 -0.1249 0.4116 0.019 Uiso 1 1 calc R
C9 C 0.36540(19) -0.23496(16) 0.36301(14) 0.0186(4) Uani 1 1 d .
H9A H 0.3741 -0.2001 0.2909 0.022 Uiso 1 1 calc R
H9B H 0.2761 -0.2509 0.3735 0.022 Uiso 1 1 calc R
C10 C 0.4583(2) -0.35893(17) 0.39356(15) 0.0230(4) Uani 1 1 d .
H10 H 0.4443 -0.3958 0.4654 0.028 Uiso 1 1 calc R
C11 C 0.4276(2) -0.4491(2) 0.33203(19) 0.0347(5) Uani 1 1 d .
H11A H 0.3370 -0.4585 0.3396 0.052 Uiso 1 1 calc R
H11B H 0.4824 -0.5303 0.3555 0.052 Uiso 1 1 calc R
H11C H 0.4439 -0.4164 0.2615 0.052 Uiso 1 1 calc R
C12 C 0.5986(2) -0.3429(2) 0.38283(19) 0.0339(5) Uani 1 1 d .
H12A H 0.6170 -0.2850 0.4227 0.051 Uiso 1 1 calc R
H12B H 0.6153 -0.3098 0.3125 0.051 Uiso 1 1 calc R
H12C H 0.6539 -0.4238 0.4064 0.051 Uiso 1 1 calc R
C13 C 0.23856(18) 0.01796(16) 0.11750(13) 0.0150(4) Uani 1 1 d .
C14 C 0.14495(19) -0.04518(18) 0.16548(14) 0.0208(4) Uani 1 1 d .
H14 H 0.0955 -0.0137 0.2153 0.025 Uiso 1 1 calc R
C15 C 0.1225(2) -0.1547(2) 0.14135(15) 0.0296(5) Uani 1 1 d .
H15 H 0.0591 -0.1981 0.1756 0.035 Uiso 1 1 calc R
C16 C 0.1920(2) -0.19996(18) 0.06806(14) 0.0277(5) Uani 1 1 d .
H16 H 0.1772 -0.2750 0.0521 0.033 Uiso 1 1 calc R
C17 C 0.2836(2) -0.13582(19) 0.01776(15) 0.0274(5) Uani 1 1 d .
H17 H 0.3307 -0.1663 -0.0335 0.033 Uiso 1 1 calc R
C18 C 0.3070(2) -0.02739(18) 0.04174(14) 0.0220(4) Uani 1 1 d .
H18 H 0.3698 0.0163 0.0066 0.026 Uiso 1 1 calc R
C19 C 0.26914(19) 0.26414(17) 0.02563(13) 0.0178(4) Uani 1 1 d .
C20 C 0.3623(2) 0.3380(2) -0.00591(15) 0.0296(5) Uani 1 1 d .
H20 H 0.4355 0.3311 0.0358 0.036 Uiso 1 1 calc R
C21 C 0.3489(3) 0.4218(2) -0.09802(17) 0.0407(6) Uani 1 1 d .
H21 H 0.4126 0.4726 -0.1186 0.049 Uiso 1 1 calc R
C22 C 0.2441(2) 0.4317(2) -0.15951(16) 0.0359(6) Uani 1 1 d .
H22 H 0.2356 0.4889 -0.2225 0.043 Uiso 1 1 calc R
C23 C 0.1518(2) 0.3590(2) -0.12983(16) 0.0350(5) Uani 1 1 d .
H23 H 0.0796 0.3657 -0.1726 0.042 Uiso 1 1 calc R
C24 C 0.1631(2) 0.27566(19) -0.03784(15) 0.0267(5) Uani 1 1 d .
H24 H 0.0984 0.2260 -0.0178 0.032 Uiso 1 1 calc R
C25 C 0.44176(17) 0.12767(17) 0.18979(13) 0.0160(4) Uani 1 1 d .
C26 C 0.49545(19) 0.22313(19) 0.21685(14) 0.0212(4) Uani 1 1 d .
H26 H 0.4443 0.3028 0.2119 0.025 Uiso 1 1 calc R
C27 C 0.6228(2) 0.2019(2) 0.25085(15) 0.0279(5) Uani 1 1 d .
H27 H 0.6583 0.2671 0.2685 0.033 Uiso 1 1 calc R
C28 C 0.6979(2) 0.0858(2) 0.25895(15) 0.0307(5) Uani 1 1 d .
H28 H 0.7849 0.0713 0.2821 0.037 Uiso 1 1 calc R
C29 C 0.6458(2) -0.0088(2) 0.23317(15) 0.0280(5) Uani 1 1 d .
H29 H 0.6971 -0.0886 0.2392 0.034 Uiso 1 1 calc R
C30 C 0.51880(18) 0.01182(18) 0.19842(13) 0.0201(4) Uani 1 1 d .
H30 H 0.4844 -0.0538 0.1804 0.024 Uiso 1 1 calc R

loop_
_atom_site_aniso_label
_atom_site_aniso_U_11
_atom_site_aniso_U_22
_atom_site_aniso_U_33
_atom_site_aniso_U_23
_atom_site_aniso_U_13
_atom_site_aniso_U_12
N1 0.0114(8) 0.0096(7) 0.0182(8) -0.0034(6) 0.0011(6) -0.0011(6)
Fe2 0.01364(15) 0.01278(14) 0.01522(14) -0.00538(10) 0.00299(10) -0.00076(10)
Fe1 0.01167(14) 0.01129(13) 0.01285(13) -0.00289(10) 0.00097(10) -0.00146(10)
S2 0.0108(2) 0.0127(2) 0.0168(2) -0.00472(17) 0.00265(17) -0.00229(17)
S1 0.0128(2) 0.0117(2) 0.0157(2) -0.00457(16) 0.00100(17) -0.00260(17)
P1 0.0117(2) 0.0131(2) 0.0131(2) -0.00285(17) 0.00191(17) -0.00292(18)
O1 0.0482(11) 0.0164(8) 0.0394(9) 0.0016(7) 0.0001(7) -0.0096(7)
O2 0.0217(8) 0.0425(9) 0.0319(8) -0.0105(7) -0.0095(7) -0.0003(7)
O3 0.0178(8) 0.0272(8) 0.0333(8) -0.0069(6) -0.0016(6) 0.0029(6)
O4 0.0325(9) 0.0404(9) 0.0188(8) -0.0050(6) -0.0009(6) -0.0001(7)
O5 0.0500(11) 0.0186(8) 0.0681(12) -0.0216(8) 0.0334(9) -0.0122(7)
C1 0.0198(10) 0.0197(11) 0.0201(10) -0.0053(8) -0.0008(8) -0.0007(8)
C2 0.0220(11) 0.0185(10) 0.0185(9) -0.0051(7) 0.0043(8) -0.0020(8)
C3 0.0218(11) 0.0134(9) 0.0154(9) -0.0039(7) 0.0033(7) -0.0008(8)
C4 0.0148(10) 0.0177(10) 0.0240(11) -0.0086(8) 0.0008(8) 0.0000(8)
C5 0.0216(11) 0.0242(11) 0.0299(11) -0.0133(9) 0.0140(8) -0.0017(9)
C6 0.0143(10) 0.0118(9) 0.0200(9) -0.0021(7) 0.0034(7) -0.0017(7)
C7 0.0148(10) 0.0133(9) 0.0172(9) -0.0035(7) -0.0013(7) -0.0011(7)
C8 0.0145(10) 0.0124(9) 0.0196(9) -0.0026(7) 0.0001(7) 0.0021(7)
C9 0.0190(10) 0.0141(9) 0.0221(10) -0.0037(7) 0.0020(8) -0.0019(8)
C10 0.0280(12) 0.0141(9) 0.0249(10) -0.0041(8) 0.0040(8) 0.0015(8)
C11 0.0334(13) 0.0207(11) 0.0542(15) -0.0174(10) 0.0087(11) -0.0047(9)
C12 0.0249(12) 0.0258(11) 0.0531(14) -0.0210(10) -0.0041(10) 0.0070(9)
C13 0.0161(10) 0.0136(9) 0.0147(9) -0.0030(7) -0.0019(7) -0.0013(7)
C14 0.0253(11) 0.0251(10) 0.0162(9) -0.0086(8) 0.0039(8) -0.0106(8)
C15 0.0426(14) 0.0295(11) 0.0233(11) -0.0079(9) 0.0053(9) -0.0224(10)
C16 0.0482(14) 0.0168(10) 0.0212(10) -0.0066(8) -0.0027(9) -0.0107(9)
C17 0.0376(13) 0.0249(11) 0.0211(10) -0.0111(8) 0.0056(9) -0.0014(9)
C18 0.0245(11) 0.0201(10) 0.0224(10) -0.0060(8) 0.0072(8) -0.0050(8)
C19 0.0219(10) 0.0150(9) 0.0153(9) -0.0032(7) 0.0049(7) -0.0001(8)
C20 0.0321(13) 0.0304(12) 0.0252(11) 0.0003(9) 0.0051(9) -0.0117(10)
C21 0.0517(16) 0.0364(13) 0.0325(13) 0.0032(10) 0.0146(11) -0.0190(12)
C22 0.0532(16) 0.0272(12) 0.0190(10) 0.0043(9) 0.0064(10) 0.0034(11)
C23 0.0408(14) 0.0354(13) 0.0226(11) 0.0008(9) -0.0052(10) 0.0023(11)
C24 0.0271(12) 0.0285(11) 0.0220(10) 0.0006(8) -0.0004(9) -0.0058(9)
C25 0.0124(9) 0.0229(10) 0.0125(8) -0.0018(7) 0.0030(7) -0.0051(8)
C26 0.0189(10) 0.0262(10) 0.0209(10) -0.0074(8) 0.0058(8) -0.0076(8)
C27 0.0227(11) 0.0431(13) 0.0226(10) -0.0095(9) 0.0028(8) -0.0168(10)
C28 0.0147(11) 0.0491(14) 0.0251(11) 0.0014(10) -0.0018(8) -0.0093(10)
C29 0.0166(11) 0.0305(12) 0.0293(11) 0.0066(9) 0.0013(8) -0.0006(9)
C30 0.0186(10) 0.0210(10) 0.0190(9) 0.0006(8) 0.0027(8) -0.0055(8)

loop_
_atom_type_symbol
_atom_type_description
_atom_type_scat_dispersion_real
_atom_type_scat_dispersion_imag
_atom_type_scat_source
C C 0.0030 0.0020 'International Tables Vol C Tables 4.2.6.8 and 6.1.1.4'
H H 0.0000 0.0000 'International Tables Vol C Tables 4.2.6.8 and 6.1.1.4'
Fe Fe 0.3460 0.8440 'International Tables Vol C Tables 4.2.6.8 and 6.1.1.4'
N N 0.0060 0.0030 'International Tables Vol C Tables 4.2.6.8 and 6.1.1.4'
O O 0.0110 0.0060 'International Tables Vol C Tables 4.2.6.8 and 6.1.1.4'
P P 0.1020 0.0940 'International Tables Vol C Tables 4.2.6.8 and 6.1.1.4'
S S 0.1250 0.1230 'International Tables Vol C Tables 4.2.6.8 and 6.1.1.4'

loop_
_geom_angle_atom_site_label_1
_geom_angle_atom_site_label_2
_geom_angle_atom_site_label_3
_geom_angle
C6 N1 C7 110.90(14)
C6 N1 C8 111.38(13)
C7 N1 C8 109.39(14)
C3 Fe2 C5 91.46(9)
C3 Fe2 C4 98.62(8)
C5 Fe2 C4 100.29(9)
C3 Fe2 S1 159.83(6)
C5 Fe2 S1 87.50(6)
C4 Fe2 S1 101.39(6)
C3 Fe2 S2 87.94(6)
C5 Fe2 S2 153.56(7)
C4 Fe2 S2 105.93(6)
S1 Fe2 S2 84.152(19)
C3 Fe2 Fe1 104.56(6)
C5 Fe2 Fe1 98.60(6)
C4 Fe2 Fe1 149.55(6)
S1 Fe2 Fe1 55.828(14)
S2 Fe2 Fe1 56.237(15)
C1 Fe1 C2 91.41(9)
C1 Fe1 P1 94.23(7)
C2 Fe1 P1 96.79(7)
C1 Fe1 S1 89.84(6)
C2 Fe1 S1 162.15(6)
P1 Fe1 S1 100.87(3)
C1 Fe1 S2 154.46(6)
C2 Fe1 S2 87.38(6)
P1 Fe1 S2 111.26(3)
S1 Fe1 S2 83.87(2)
C1 Fe1 Fe2 100.54(6)
C2 Fe1 Fe2 106.45(6)
P1 Fe1 Fe2 151.963(17)
S1 Fe1 Fe2 55.88(2)
S2 Fe1 Fe2 55.73(2)
C6 S2 Fe2 110.68(6)
C6 S2 Fe1 112.11(6)
Fe2 S2 Fe1 68.03(3)
C7 S1 Fe1 110.75(6)
C7 S1 Fe2 111.97(6)
Fe1 S1 Fe2 68.29(2)
C13 P1 C19 100.83(8)
C13 P1 C25 105.56(8)
C19 P1 C25 103.71(8)
C13 P1 Fe1 119.52(6)
C19 P1 Fe1 111.02(6)
C25 P1 Fe1 114.31(6)
O1 C1 Fe1 178.48(18)
O2 C2 Fe1 178.05(18)
O3 C3 Fe2 179.8(2)
O4 C4 Fe2 178.12(17)
O5 C5 Fe2 178.9(2)
N1 C6 S2 113.85(12)
N1 C6 H6A 108.8
S2 C6 H6A 108.8
N1 C6 H6B 108.8
S2 C6 H6B 108.8
H6A C6 H6B 107.7
N1 C7 S1 115.78(12)
N1 C7 H7A 108.3
S1 C7 H7A 108.3
N1 C7 H7B 108.3
S1 C7 H7B 108.3
H7A C7 H7B 107.4
N1 C8 C9 113.68(15)
N1 C8 H8A 108.8
C9 C8 H8A 108.8
N1 C8 H8B 108.8
C9 C8 H8B 108.8
H8A C8 H8B 107.7
C8 C9 C10 113.33(16)
C8 C9 H9A 108.9
C10 C9 H9A 108.9
C8 C9 H9B 108.9
C10 C9 H9B 108.9
H9A C9 H9B 107.7
C12 C10 C11 110.31(17)
C12 C10 C9 112.60(16)
C11 C10 C9 109.73(17)
C12 C10 H10 108.0
C11 C10 H10 108.0
C9 C10 H10 108.0
C10 C11 H11A 109.5
C10 C11 H11B 109.5
H11A C11 H11B 109.5
C10 C11 H11C 109.5
H11A C11 H11C 109.5
H11B C11 H11C 109.5
C10 C12 H12A 109.5
C10 C12 H12B 109.5
H12A C12 H12B 109.5
C10 C12 H12C 109.5
H12A C12 H12C 109.5
H12B C12 H12C 109.5
C14 C13 C18 118.85(17)
C14 C13 P1 120.98(14)
C18 C13 P1 120.16(14)
C13 C14 C15 120.55(18)
C13 C14 H14 119.7
C15 C14 H14 119.7
C16 C15 C14 120.20(19)
C16 C15 H15 119.9
C14 C15 H15 119.9
C15 C16 C17 119.73(18)
C15 C16 H16 120.1
C17 C16 H16 120.1
C16 C17 C18 120.41(19)
C16 C17 H17 119.8
C18 C17 H17 119.8
C17 C18 C13 120.20(18)
C17 C18 H18 119.9
C13 C18 H18 119.9
C20 C19 C24 118.37(18)
C20 C19 P1 123.68(15)
C24 C19 P1 117.78(15)
C19 C20 C21 120.4(2)
C19 C20 H20 119.8
C21 C20 H20 119.8
C22 C21 C20 120.4(2)
C22 C21 H21 119.8
C20 C21 H21 119.8
C23 C22 C21 120.0(2)
C23 C22 H22 120.0
C21 C22 H22 120.0
C22 C23 C24 120.4(2)
C22 C23 H23 119.8
C24 C23 H23 119.8
C23 C24 C19 120.5(2)
C23 C24 H24 119.8
C19 C24 H24 119.8
C30 C25 C26 118.38(18)
C30 C25 P1 123.25(14)
C26 C25 P1 118.31(14)
C27 C26 C25 120.60(19)
C27 C26 H26 119.7
C25 C26 H26 119.7
C28 C27 C26 120.12(19)
C28 C27 H27 119.9
C26 C27 H27 119.9
C29 C28 C27 119.72(19)
C29 C28 H28 120.1
C27 C28 H28 120.1
C28 C29 C30 120.6(2)
C28 C29 H29 119.7
C30 C29 H29 119.7
C25 C30 C29 120.61(18)
C25 C30 H30 119.7
C29 C30 H30 119.7

loop_
_geom_bond_atom_site_label_1
_geom_bond_atom_site_label_2
_geom_bond_distance
N1 C6 1.445(2)
N1 C7 1.455(2)
N1 C8 1.485(2)
Fe2 C3 1.790(2)
Fe2 C5 1.791(2)
Fe2 C4 1.801(2)
Fe2 S1 2.2546(8)
Fe2 S2 2.2549(8)
Fe2 Fe1 2.5304(7)
Fe1 C1 1.770(2)
Fe1 C2 1.778(2)
Fe1 P1 2.2377(7)
Fe1 S1 2.2533(7)
Fe1 S2 2.2683(7)
S2 C6 1.8327(18)
S1 C7 1.8291(18)
P1 C13 1.8313(19)
P1 C19 1.8386(19)
P1 C25 1.8407(19)
O1 C1 1.152(2)
O2 C2 1.151(2)
O3 C3 1.146(2)
O4 C4 1.141(2)
O5 C5 1.148(2)
C6 H6A 0.9900
C6 H6B 0.9900
C7 H7A 0.9900
C7 H7B 0.9900
C8 C9 1.521(3)
C8 H8A 0.9900
C8 H8B 0.9900
C9 C10 1.535(3)
C9 H9A 0.9900
C9 H9B 0.9900
C10 C12 1.520(3)
C10 C11 1.527(3)
C10 H10 1.0000
C11 H11A 0.9800
C11 H11B 0.9800
C11 H11C 0.9800
C12 H12A 0.9800
C12 H12B 0.9800
C12 H12C 0.9800
C13 C14 1.383(3)
C13 C18 1.399(3)
C14 C15 1.394(3)
C14 H14 0.9500
C15 C16 1.376(3)
C15 H15 0.9500
C16 C17 1.384(3)
C16 H16 0.9500
C17 C18 1.385(3)
C17 H17 0.9500
C18 H18 0.9500
C19 C20 1.389(3)
C19 C24 1.397(3)
C20 C21 1.390(3)
C20 H20 0.9500
C21 C22 1.375(4)
C21 H21 0.9500
C22 C23 1.370(3)
C22 H22 0.9500
C23 C24 1.386(3)
C23 H23 0.9500
C24 H24 0.9500
C25 C30 1.391(3)
C25 C26 1.407(3)
C26 C27 1.392(3)
C26 H26 0.9500
C27 C28 1.386(3)
C27 H27 0.9500
C28 C29 1.382(3)
C28 H28 0.9500
C29 C30 1.393(3)
C29 H29 0.9500
C30 H30 0.9500

loop_
_geom_torsion_atom_site_label_1
_geom_torsion_atom_site_label_2
_geom_torsion_atom_site_label_3
_geom_torsion_atom_site_label_4
_geom_torsion
C3 Fe2 Fe1 C1 92.25(9)
C5 Fe2 Fe1 C1 -1.53(9)
C4 Fe2 Fe1 C1 -129.40(14)
S1 Fe2 Fe1 C1 -82.55(7)
S2 Fe2 Fe1 C1 169.65(7)
C3 Fe2 Fe1 C2 -2.40(9)
C5 Fe2 Fe1 C2 -96.18(9)
C4 Fe2 Fe1 C2 135.94(13)
S1 Fe2 Fe1 C2 -177.21(6)
S2 Fe2 Fe1 C2 74.99(7)
C3 Fe2 Fe1 P1 -147.16(7)
C5 Fe2 Fe1 P1 119.06(8)
C4 Fe2 Fe1 P1 -8.82(13)
S1 Fe2 Fe1 P1 38.03(4)
S2 Fe2 Fe1 P1 -69.77(4)
C3 Fe2 Fe1 S1 174.80(6)
C5 Fe2 Fe1 S1 81.03(7)
C4 Fe2 Fe1 S1 -46.85(12)
S2 Fe2 Fe1 S1 -107.80(2)
C3 Fe2 Fe1 S2 -77.40(6)
C5 Fe2 Fe1 S2 -171.17(7)
C4 Fe2 Fe1 S2 60.95(12)
S1 Fe2 Fe1 S2 107.80(2)
C3 Fe2 S2 C6 -144.59(8)
C5 Fe2 S2 C6 126.27(16)
C4 Fe2 S2 C6 -46.21(9)
S1 Fe2 S2 C6 53.99(6)
Fe1 Fe2 S2 C6 106.35(7)
C3 Fe2 S2 Fe1 109.06(6)
C5 Fe2 S2 Fe1 19.92(15)
C4 Fe2 S2 Fe1 -152.57(6)
S1 Fe2 S2 Fe1 -52.361(16)
C1 Fe1 S2 C6 -128.50(16)
C2 Fe1 S2 C6 143.71(9)
P1 Fe1 S2 C6 47.44(7)
S1 Fe1 S2 C6 -51.87(7)
Fe2 Fe1 S2 C6 -104.31(7)
C1 Fe1 S2 Fe2 -24.19(15)
C2 Fe1 S2 Fe2 -111.98(6)
P1 Fe1 S2 Fe2 151.75(2)
S1 Fe1 S2 Fe2 52.442(19)
C1 Fe1 S1 C7 -150.87(9)
C2 Fe1 S1 C7 115.0(2)
P1 Fe1 S1 C7 -56.60(7)
S2 Fe1 S1 C7 53.93(7)
Fe2 Fe1 S1 C7 106.25(7)
C1 Fe1 S1 Fe2 102.88(7)
C2 Fe1 S1 Fe2 8.8(2)
P1 Fe1 S1 Fe2 -162.849(18)
S2 Fe1 S1 Fe2 -52.31(2)
C3 Fe2 S1 C7 -119.24(18)
C5 Fe2 S1 C7 153.33(9)
C4 Fe2 S1 C7 53.33(9)
S2 Fe2 S1 C7 -51.79(7)
Fe1 Fe2 S1 C7 -104.51(6)
C3 Fe2 S1 Fe1 -14.73(17)
C5 Fe2 S1 Fe1 -102.16(7)
C4 Fe2 S1 Fe1 157.84(6)
S2 Fe2 S1 Fe1 52.720(17)
C1 Fe1 P1 C13 -150.95(9)
C2 Fe1 P1 C13 -59.02(9)
S1 Fe1 P1 C13 118.40(7)
S2 Fe1 P1 C13 30.80(7)
Fe2 Fe1 P1 C13 87.11(8)
C1 Fe1 P1 C19 -34.28(9)
C2 Fe1 P1 C19 57.65(9)
S1 Fe1 P1 C19 -124.92(7)
S2 Fe1 P1 C19 147.47(7)
Fe2 Fe1 P1 C19 -156.21(7)
C1 Fe1 P1 C25 82.61(9)
C2 Fe1 P1 C25 174.54(9)
S1 Fe1 P1 C25 -8.04(7)
S2 Fe1 P1 C25 -95.64(7)
Fe2 Fe1 P1 C25 -39.33(8)
C2 Fe1 C1 O1 48(7)
P1 Fe1 C1 O1 145(7)
S1 Fe1 C1 O1 -114(7)
S2 Fe1 C1 O1 -38(7)
Fe2 Fe1 C1 O1 -59(7)
C1 Fe1 C2 O2 -105(5)
P1 Fe1 C2 O2 160(5)
S1 Fe1 C2 O2 -11(5)
S2 Fe1 C2 O2 49(5)
Fe2 Fe1 C2 O2 -4(5)
C5 Fe2 C3 O3 -165(100)
C4 Fe2 C3 O3 -64(61)
S1 Fe2 C3 O3 108(100)
S2 Fe2 C3 O3 41(61)
Fe1 Fe2 C3 O3 96(100)
C3 Fe2 C4 O4 -51(5)
C5 Fe2 C4 O4 42(5)
S1 Fe2 C4 O4 131(5)
S2 Fe2 C4 O4 -141(5)
Fe1 Fe2 C4 O4 169(5)
C3 Fe2 C5 O5 -62(10)
C4 Fe2 C5 O5 -161(10)
S1 Fe2 C5 O5 98(10)
S2 Fe2 C5 O5 26(10)
Fe1 Fe2 C5 O5 43(10)
C7 N1 C6 S2 71.66(16)
C8 N1 C6 S2 -166.26(12)
Fe2 S2 C6 N1 -72.65(13)
Fe1 S2 C6 N1 1.20(14)
C6 N1 C7 S1 -68.98(16)
C8 N1 C7 S1 167.78(12)
Fe1 S1 C7 N1 -7.26(15)
Fe2 S1 C7 N1 66.86(14)
C6 N1 C8 C9 71.15(19)
C7 N1 C8 C9 -165.90(15)
N1 C8 C9 C10 178.82(15)
C8 C9 C10 C12 -56.9(2)
C8 C9 C10 C11 179.85(17)
C19 P1 C13 C14 -131.08(16)
C25 P1 C13 C14 121.24(16)
Fe1 P1 C13 C14 -9.20(17)
C19 P1 C13 C18 47.69(17)
C25 P1 C13 C18 -59.99(16)
Fe1 P1 C13 C18 169.57(13)
C18 C13 C14 C15 2.4(3)
P1 C13 C14 C15 -178.85(15)
C13 C14 C15 C16 -1.1(3)
C14 C15 C16 C17 -0.5(3)
C15 C16 C17 C18 1.0(3)
C16 C17 C18 C13 0.3(3)
C14 C13 C18 C17 -1.9(3)
P1 C13 C18 C17 179.26(15)
C13 P1 C19 C20 -133.34(17)
C25 P1 C19 C20 -24.21(19)
Fe1 P1 C19 C20 99.00(17)
C13 P1 C19 C24 51.38(17)
C25 P1 C19 C24 160.51(15)
Fe1 P1 C19 C24 -76.28(16)
C24 C19 C20 C21 0.6(3)
P1 C19 C20 C21 -174.64(17)
C19 C20 C21 C22 -0.7(4)
C20 C21 C22 C23 0.3(4)
C21 C22 C23 C24 0.3(4)
C22 C23 C24 C19 -0.4(3)
C20 C19 C24 C23 -0.1(3)
P1 C19 C24 C23 175.46(17)
C13 P1 C25 C30 -4.69(17)
C19 P1 C25 C30 -110.27(16)
Fe1 P1 C25 C30 128.71(14)
C13 P1 C25 C26 178.15(14)
C19 P1 C25 C26 72.57(15)
Fe1 P1 C25 C26 -48.45(15)
C30 C25 C26 C27 0.3(3)
P1 C25 C26 C27 177.64(14)
C25 C26 C27 C28 -0.4(3)
C26 C27 C28 C29 0.0(3)
C27 C28 C29 C30 0.5(3)
C26 C25 C30 C29 0.1(3)
P1 C25 C30 C29 -177.05(14)
C28 C29 C30 C25 -0.5(3)
